data_2215302
loop_
_publ_author_name
'Xia Yin'
'Mu-Biao Xie'
'Wei-Guang Zhang'
'Jun Fan'

_publ_section_title
Poly[(\m~3~-<i>N</i>,<i>N</i>-dibenzyldithiocarbamato-\k^4^<i>S</i>,<i>S</i>':<i>S</i>:<i>S</i>')silver(I)]
_journal_coeditor_code XU2287
_journal_issue 9
_journal_name_full 'Acta Crystallographica Section E'
_journal_page_first m2273
_journal_page_last m2273
_journal_paper_doi 10.1107/S1600536807035180
_journal_volume 63
_journal_year 2007
_chemical_formula_iupac '[Ag (C15 H14 N S2)]'
_chemical_formula_moiety 'C15 H14 Ag N S2'
_chemical_formula_sum 'C15 H14 Ag N S2'
_chemical_formula_weight 380.26
_chemical_melting_point .491E-305
_chemical_name_systematic
;
Poly[(\m~3~-N,N-dibenzyldithiocarbamato-\k^4^S,S':S:S')silver(I)]
;
_space_group_IT_number 144
_symmetry_cell_setting trigonal
_symmetry_space_group_name_Hall 'P 31'
_symmetry_space_group_name_H-M 'P 31'
_atom_sites_solution_hydrogens geom
_atom_sites_solution_primary direct
_atom_sites_solution_secondary difmap
_audit_creation_method SHELXL97
_cell_angle_alpha 90.00
_cell_angle_beta 90.00
_cell_angle_gamma 120.00
_cell_formula_units_Z 3
_cell_length_a 15.6505(19)
_cell_length_b 15.6505(19)
_cell_length_c 5.0120(14)
_cell_measurement_reflns_used 2450
_cell_measurement_temperature 293(2)
_cell_measurement_theta_max 25.0
_cell_measurement_theta_min 2.4
_cell_volume 1063.2(3)
_computing_cell_refinement 'SAINT (Bruker, 1999)'
_computing_data_collection 'APEX2 (Bruker, YEAR?)'
_computing_data_reduction SAINT
_computing_molecular_graphics SHELXTL
_computing_publication_material SHELXTL
_computing_structure_refinement SHELXTL
_computing_structure_solution 'SHELXTL (Bruker, 1998)'
_diffrn_ambient_temperature 293(2)
_diffrn_measured_fraction_theta_full 1.00
_diffrn_measured_fraction_theta_max 1.00
_diffrn_measurement_device_type 'Bruker SMART APEXII CCD area-detector'
_diffrn_measurement_method '\f and \w'
_diffrn_radiation_monochromator graphite
_diffrn_radiation_source 'fine-focus sealed tube'
_diffrn_radiation_type MoK\a
_diffrn_radiation_wavelength 0.71073
_diffrn_reflns_av_R_equivalents 0.094
_diffrn_reflns_av_sigmaI/netI 0.101
_diffrn_reflns_limit_h_max 18
_diffrn_reflns_limit_h_min -18
_diffrn_reflns_limit_k_max 18
_diffrn_reflns_limit_k_min -18
_diffrn_reflns_limit_l_max 6
_diffrn_reflns_limit_l_min -6
_diffrn_reflns_number 7409
_diffrn_reflns_theta_full 25.2
_diffrn_reflns_theta_max 25.2
_diffrn_reflns_theta_min 1.5
_diffrn_standards_interval_count 0
_diffrn_standards_interval_time 0
_diffrn_standards_number 0
_exptl_absorpt_coefficient_mu 1.700
_exptl_absorpt_correction_T_max 0.848
_exptl_absorpt_correction_T_min 0.785
_exptl_absorpt_correction_type multi-scan
_exptl_absorpt_process_details '(SADABS; Sheldrick, 2002)'
_exptl_crystal_colour yellow
_exptl_crystal_density_diffrn 1.782
_exptl_crystal_density_method 'not measured'
_exptl_crystal_description block
_exptl_crystal_F_000 570
_exptl_crystal_size_max 0.15
_exptl_crystal_size_mid 0.10
_exptl_crystal_size_min 0.10
_refine_diff_density_max 0.46
_refine_diff_density_min -0.41
_refine_ls_abs_structure_details 'Flack (1983), with 1227 Friedel pairs'
_refine_ls_abs_structure_Flack 0.07(5)
_refine_ls_extinction_method none
_refine_ls_goodness_of_fit_ref 1.001
_refine_ls_hydrogen_treatment constr
_refine_ls_matrix_type full
_refine_ls_number_parameters 172
_refine_ls_number_reflns 2500
_refine_ls_number_restraints 1
_refine_ls_restrained_S_all 1.001
_refine_ls_R_factor_all 0.099
_refine_ls_R_factor_gt 0.045
_refine_ls_shift/su_max 0.000
_refine_ls_shift/su_mean 0.000
_refine_ls_structure_factor_coef Fsqd
_refine_ls_weighting_details 'calc w = 1/[\s^2^(Fo^2^)] where P=(Fo^2^+2Fc^2^)/3'
_refine_ls_weighting_scheme calc
_refine_ls_wR_factor_gt 0.065
_refine_ls_wR_factor_ref 0.080
_reflns_number_gt 1519
_reflns_number_total 2500
_reflns_threshold_expression I>2\s(I)
_cod_data_source_file xu2287.cif
_cod_data_source_block I
_cod_database_code 2215302
_cod_database_fobs_code 2215302

loop_
_symmetry_equiv_pos_as_xyz
'x, y, z'
'-y, x-y, z+1/3'
'-x+y, -x, z+2/3'

loop_
_atom_site_type_symbol
_atom_site_label
_atom_site_fract_x
_atom_site_fract_y
_atom_site_fract_z
_atom_site_U_iso_or_equiv
_atom_site_adp_type
_atom_site_calc_flag
_atom_site_refinement_flags
_atom_site_occupancy
C C1 1.0066(5) 0.2099(6) 0.5559(15) 0.0355(19) Uani d . 1
C C2 1.0318(6) 0.3398(6) 0.8847(15) 0.043(2) Uani d . 1
H H2A 0.9870 0.3301 1.0303 0.051 Uiso calc R 1
H H2B 1.0825 0.3273 0.9528 0.051 Uiso calc R 1
C C3 1.0786(5) 0.4436(6) 0.7943(16) 0.039(2) Uani d . 1
C C4 1.0607(7) 0.5107(7) 0.9319(19) 0.053(2) Uani d . 1
H H4 1.0165 0.4894 1.0739 0.064 Uiso calc R 1
C C5 1.1086(8) 0.6088(7) 0.857(2) 0.067(3) Uani d . 1
H H5 1.0963 0.6529 0.9504 0.081 Uiso calc R 1
C C6 1.1742(7) 0.6428(7) 0.646(2) 0.069(3) Uani d . 1
H H6 1.2070 0.7092 0.6005 0.083 Uiso calc R 1
C C7 1.1905(7) 0.5768(8) 0.506(2) 0.064(3) Uani d . 1
H H7 1.2335 0.5980 0.3613 0.077 Uiso calc R 1
C C8 1.1424(7) 0.4788(6) 0.5810(17) 0.051(2) Uani d . 1
H H8 1.1537 0.4347 0.4835 0.062 Uiso calc R 1
C C9 0.8849(6) 0.2674(6) 0.5893(16) 0.041(2) Uani d . 1
H H9A 0.8627 0.2342 0.4187 0.049 Uiso calc R 1
H H9B 0.8997 0.3350 0.5667 0.049 Uiso calc R 1
C C10 0.8041(6) 0.2174(6) 0.7892(17) 0.040(2) Uani d . 1
C C11 0.7728(6) 0.2713(7) 0.9324(17) 0.050(2) Uani d . 1
H H11 0.8028 0.3389 0.9036 0.059 Uiso calc R 1
C C12 0.6973(6) 0.2274(7) 1.1197(18) 0.054(3) Uani d . 1
H H12 0.6766 0.2649 1.2147 0.065 Uiso calc R 1
C C13 0.6544(7) 0.1282(8) 1.161(2) 0.060(3) Uani d . 1
H H13 0.6040 0.0976 1.2853 0.072 Uiso calc R 1
C C14 0.6844(6) 0.0740(7) 1.0219(19) 0.052(3) Uani d . 1
H H14 0.6539 0.0063 1.0515 0.063 Uiso calc R 1
C C15 0.7590(7) 0.1168(6) 0.8386(18) 0.052(2) Uani d . 1
H H15 0.7794 0.0785 0.7471 0.062 Uiso calc R 1
N N1 0.9764(4) 0.2672(4) 0.6704(13) 0.0360(16) Uani d . 1
S S1 0.93514(15) 0.12847(14) 0.3071(5) 0.0439(5) Uani d . 1
S S2 1.11785(16) 0.21987(18) 0.6397(5) 0.0543(7) Uani d . 1
Ag Ag1 1.07051(5) 0.10767(5) 0.12225(17) 0.0688(3) Uani d . 1

loop_
_atom_site_aniso_label
_atom_site_aniso_U_11
_atom_site_aniso_U_22
_atom_site_aniso_U_33
_atom_site_aniso_U_12
_atom_site_aniso_U_13
_atom_site_aniso_U_23
C1 0.023(4) 0.036(5) 0.045(5) 0.012(4) 0.005(4) 0.006(4)
C2 0.050(6) 0.040(5) 0.032(5) 0.018(5) 0.000(4) -0.012(4)
C3 0.036(5) 0.038(5) 0.038(5) 0.016(4) -0.006(4) 0.006(4)
C4 0.051(5) 0.039(6) 0.060(6) 0.016(5) 0.002(5) 0.004(5)
C5 0.081(8) 0.054(7) 0.073(8) 0.038(6) -0.014(7) -0.012(6)
C6 0.056(7) 0.047(7) 0.085(9) 0.010(6) -0.007(6) 0.022(6)
C7 0.050(6) 0.067(7) 0.056(7) 0.015(6) 0.001(5) 0.016(6)
C8 0.063(6) 0.034(5) 0.047(6) 0.016(5) -0.005(5) 0.008(5)
C9 0.046(5) 0.035(5) 0.048(6) 0.024(4) 0.004(5) 0.008(4)
C10 0.038(5) 0.053(6) 0.040(5) 0.032(5) -0.003(4) 0.010(5)
C11 0.044(5) 0.057(6) 0.057(6) 0.033(5) 0.009(5) 0.009(5)
C12 0.057(6) 0.067(7) 0.061(7) 0.048(6) 0.018(5) 0.006(5)
C13 0.056(6) 0.071(7) 0.058(7) 0.037(6) 0.020(5) 0.017(6)
C14 0.041(6) 0.040(5) 0.071(7) 0.016(5) 0.001(5) 0.008(5)
C15 0.063(6) 0.050(6) 0.048(6) 0.033(5) 0.008(5) 0.006(5)
N1 0.034(4) 0.033(4) 0.045(4) 0.019(3) 0.003(4) 0.004(3)
S1 0.0467(14) 0.0406(13) 0.0462(13) 0.0232(12) 0.0014(11) 0.0026(12)
S2 0.0424(14) 0.0696(18) 0.0624(17) 0.0367(14) 0.0043(12) 0.0062(14)
Ag1 0.0639(5) 0.0686(6) 0.0880(5) 0.0438(5) 0.0161(5) -0.0017(5)

loop_
_atom_type_symbol
_atom_type_description
_atom_type_scat_dispersion_real
_atom_type_scat_dispersion_imag
_atom_type_scat_source
C C 0.0033 0.0016 'International Tables Vol C Tables 4.2.6.8 and 6.1.1.4'
H H 0.0000 0.0000 'International Tables Vol C Tables 4.2.6.8 and 6.1.1.4'
N N 0.0061 0.0033 'International Tables Vol C Tables 4.2.6.8 and 6.1.1.4'
S S 0.1246 0.1234 'International Tables Vol C Tables 4.2.6.8 and 6.1.1.4'
Ag Ag -0.8971 1.1015 'International Tables Vol C Tables 4.2.6.8 and 6.1.1.4'

loop_
_geom_angle_atom_site_label_1
_geom_angle_atom_site_label_2
_geom_angle_atom_site_label_3
_geom_angle_site_symmetry_1
_geom_angle_site_symmetry_3
_geom_angle
N1 C1 S2 . . 121.1(6)
N1 C1 S1 . . 119.2(6)
S2 C1 S1 . . 119.6(5)
C3 C2 N1 . . 113.4(6)
C3 C2 H2A . . 108.9
N1 C2 H2A . . 108.9
C3 C2 H2B . . 108.9
N1 C2 H2B . . 108.9
H2A C2 H2B . . 107.7
C8 C3 C4 . . 117.5(8)
C8 C3 C2 . . 122.6(8)
C4 C3 C2 . . 119.9(8)
C5 C4 C3 . . 120.0(9)
C5 C4 H4 . . 120.0
C3 C4 H4 . . 120.0
C6 C5 C4 . . 121.5(10)
C6 C5 H5 . . 119.3
C4 C5 H5 . . 119.3
C7 C6 C5 . . 119.0(9)
C7 C6 H6 . . 120.5
C5 C6 H6 . . 120.5
C6 C7 C8 . . 119.5(9)
C6 C7 H7 . . 120.3
C8 C7 H7 . . 120.3
C3 C8 C7 . . 122.6(9)
C3 C8 H8 . . 118.7
C7 C8 H8 . . 118.7
N1 C9 C10 . . 112.3(6)
N1 C9 H9A . . 109.1
C10 C9 H9A . . 109.1
N1 C9 H9B . . 109.1
C10 C9 H9B . . 109.1
H9A C9 H9B . . 107.9
C11 C10 C15 . . 118.0(8)
C11 C10 C9 . . 119.9(8)
C15 C10 C9 . . 122.1(8)
C10 C11 C12 . . 121.8(8)
C10 C11 H11 . . 119.1
C12 C11 H11 . . 119.1
C13 C12 C11 . . 118.4(8)
C13 C12 H12 . . 120.8
C11 C12 H12 . . 120.8
C14 C13 C12 . . 120.7(9)
C14 C13 H13 . . 119.7
C12 C13 H13 . . 119.7
C13 C14 C15 . . 121.1(9)
C13 C14 H14 . . 119.4
C15 C14 H14 . . 119.4
C14 C15 C10 . . 120.1(8)
C14 C15 H15 . . 120.0
C10 C15 H15 . . 120.0
C1 N1 C2 . . 123.8(6)
C1 N1 C9 . . 123.2(6)
C2 N1 C9 . . 113.0(6)
C1 S1 Ag1 . 2_645 107.1(3)
C1 S1 Ag1 . . 94.9(3)
Ag1 S1 Ag1 2_645 . 76.92(6)
C1 S2 Ag1 . 1_556 102.2(2)
S1 Ag1 S1 3_764 . 171.87(8)
S1 Ag1 S2 3_764 1_554 85.02(8)
S1 Ag1 S2 . 1_554 102.21(7)
S1 Ag1 Ag1 3_764 3_764 52.01(6)
S1 Ag1 Ag1 . 3_764 123.76(6)
S2 Ag1 Ag1 1_554 3_764 88.38(5)
S1 Ag1 Ag1 3_764 2_645 120.83(6)
S1 Ag1 Ag1 . 2_645 51.07(5)
S2 Ag1 Ag1 1_554 2_645 140.89(5)
Ag1 Ag1 Ag1 3_764 2_645 86.91(2)

loop_
_geom_bond_atom_site_label_1
_geom_bond_atom_site_label_2
_geom_bond_site_symmetry_2
_geom_bond_distance
_geom_bond_publ_flag
C1 N1 . 1.336(9) yes
C1 S2 . 1.720(8) yes
C1 S1 . 1.734(8) yes
C2 C3 . 1.480(10) ?
C2 N1 . 1.487(9) ?
C2 H2A . 0.9700 ?
C2 H2B . 0.9700 ?
C3 C8 . 1.376(10) ?
C3 C4 . 1.398(12) ?
C4 C5 . 1.381(13) ?
C4 H4 . 0.9300 ?
C5 C6 . 1.380(13) ?
C5 H5 . 0.9300 ?
C6 C7 . 1.375(13) ?
C6 H6 . 0.9300 ?
C7 C8 . 1.381(12) ?
C7 H7 . 0.9300 ?
C8 H8 . 0.9300 ?
C9 N1 . 1.489(9) ?
C9 C10 . 1.493(10) ?
C9 H9A . 0.9700 ?
C9 H9B . 0.9700 ?
C10 C11 . 1.370(11) ?
C10 C15 . 1.387(10) ?
C11 C12 . 1.392(11) ?
C11 H11 . 0.9300 ?
C12 C13 . 1.365(11) ?
C12 H12 . 0.9300 ?
C13 C14 . 1.350(12) ?
C13 H13 . 0.9300 ?
C14 C15 . 1.369(11) ?
C14 H14 . 0.9300 ?
C15 H15 . 0.9300 ?
S1 Ag1 2_645 2.446(2) yes
S1 Ag1 . 2.478(2) yes
S2 Ag1 . 3.010(2) yes
S2 Ag1 1_556 2.860(2) yes
Ag1 S1 3_764 2.446(2) ?
Ag1 S2 1_554 2.860(2) ?
Ag1 Ag1 3_764 3.0633(11) ?
Ag1 Ag1 2_645 3.0633(11) yes
